data_7220083
loop_
_publ_author_name
'Zhang, Qing'
'Chen, Xu-Lin'
'Chen, Jun'
'Wu, Xiao-Yuan'
'Yu, Rong-Min'
'Lu, Can-Zhong'

_publ_section_title
;
 Four highly efficient cuprous complexes and their applications in
 solution-processed organic light-emitting diodes
;
_journal_name_full 'RSC Adv.'
_journal_paper_doi 10.1039/C5RA04591F
_journal_year 2015
_chemical_formula_moiety 'C53 H44 B Cu F7 N3 O2 P2'
_chemical_formula_sum 'C53 H44 B Cu F7 N3 O2 P2'
_chemical_formula_weight 1024.20
_chemical_name_systematic
; 
 ? 
;
_space_group_IT_number 15
_symmetry_cell_setting monoclinic
_symmetry_space_group_name_Hall '-C 2yc'
_symmetry_space_group_name_H-M 'C 1 2/c 1'
_atom_sites_solution_hydrogens geom
_atom_sites_solution_primary direct
_atom_sites_solution_secondary difmap
_audit_creation_method SHELXL-97
_audit_update_record
;
2014-12-26 deposited with the CCDC.
2015-04-07 downloaded from the CCDC.
;
_cell_angle_alpha 90.00
_cell_angle_beta 93.697(2)
_cell_angle_gamma 90.00
_cell_formula_units_Z 8
_cell_length_a 22.0434(4)
_cell_length_b 20.1776(3)
_cell_length_c 20.7778(3)
_cell_measurement_reflns_used 10708
_cell_measurement_temperature 293(2)
_cell_measurement_theta_max 74.3220
_cell_measurement_theta_min 3.5590
_cell_volume 9222.4(3)
_computing_structure_refinement 'SHELXL-97 (Sheldrick, 1997)'
_computing_structure_solution 'SHELXS-97 (Sheldrick, 1990)'
_diffrn_ambient_temperature 293(2)
_diffrn_detector_area_resol_mean 10.3503
_diffrn_measured_fraction_theta_full 0.959
_diffrn_measured_fraction_theta_max 0.959
_diffrn_measurement_device_type 'SuperNova, Dual, Cu at zero, Atlas'
_diffrn_measurement_method '\w scans'
_diffrn_radiation_monochromator mirror
_diffrn_radiation_source 'SuperNova (Cu) X-ray Source'
_diffrn_radiation_type CuK\a
_diffrn_radiation_wavelength 1.54178
_diffrn_reflns_av_R_equivalents 0.0145
_diffrn_reflns_av_sigmaI/netI 0.0198
_diffrn_reflns_limit_h_max 26
_diffrn_reflns_limit_h_min -26
_diffrn_reflns_limit_k_max 24
_diffrn_reflns_limit_k_min -14
_diffrn_reflns_limit_l_max 23
_diffrn_reflns_limit_l_min -25
_diffrn_reflns_number 16539
_diffrn_reflns_theta_full 74.59
_diffrn_reflns_theta_max 74.59
_diffrn_reflns_theta_min 3.58
_exptl_absorpt_coefficient_mu 1.967
_exptl_absorpt_correction_T_max 1.00000
_exptl_absorpt_correction_T_min 0.52632
_exptl_absorpt_correction_type multi-scan
_exptl_absorpt_process_details
;
CrysAlisPro, Agilent Technologies,
Version 1.171.37.35 (release 13-08-2014 CrysAlis171 .NET)
(compiled Aug 13 2014,18:06:01)
Empirical absorption correction using spherical harmonics,
 implemented in SCALE3 ABSPACK scaling algorithm.
;
_exptl_crystal_colour colourless
_exptl_crystal_density_diffrn 1.475
_exptl_crystal_density_method 'not measured'
_exptl_crystal_description block
_exptl_crystal_F_000 4208
_exptl_crystal_size_max 0.31
_exptl_crystal_size_mid 0.27
_exptl_crystal_size_min 0.27
_refine_diff_density_max 0.801
_refine_diff_density_min -1.050
_refine_diff_density_rms 0.077
_refine_ls_extinction_method none
_refine_ls_goodness_of_fit_ref 0.994
_refine_ls_hydrogen_treatment mixed
_refine_ls_matrix_type full
_refine_ls_number_parameters 607
_refine_ls_number_reflns 9074
_refine_ls_number_restraints 0
_refine_ls_restrained_S_all 0.994
_refine_ls_R_factor_all 0.0435
_refine_ls_R_factor_gt 0.0404
_refine_ls_shift/su_max 0.025
_refine_ls_shift/su_mean 0.000
_refine_ls_structure_factor_coef Fsqd
_refine_ls_weighting_details 'calc w=1/[\s^2^(Fo^2^)+(0.0888P)^2^+12.9034P] where P=(Fo^2^+2Fc^2^)/3'
_refine_ls_weighting_scheme calc
_refine_ls_wR_factor_gt 0.1229
_refine_ls_wR_factor_ref 0.1270
_reflns_number_gt 8363
_reflns_number_total 9074
_reflns_threshold_expression >2sigma(I)
_cod_data_source_file c5ra04591f2.cif
_cod_data_source_block 3
_cod_original_sg_symbol_H-M C2/c
_cod_database_code 7220083

loop_
_symmetry_equiv_pos_as_xyz
'x, y, z'
'-x, y, -z+1/2'
'x+1/2, y+1/2, z'
'-x+1/2, y+1/2, -z+1/2'
'-x, -y, -z'
'x, -y, z-1/2'
'-x+1/2, -y+1/2, -z'
'x+1/2, -y+1/2, z-1/2'

loop_
_atom_site_label
_atom_site_type_symbol
_atom_site_fract_x
_atom_site_fract_y
_atom_site_fract_z
_atom_site_U_iso_or_equiv
_atom_site_adp_type
_atom_site_occupancy
_atom_site_symmetry_multiplicity
_atom_site_calc_flag
_atom_site_refinement_flags
Cu1 Cu 0.250653(12) 0.527869(13) 0.197623(12) 0.01757(10) Uani 1 1 d .
O1 O 0.12692(6) 0.59923(6) 0.17663(6) 0.0193(3) Uani 1 1 d .
N2 N 0.33084(7) 0.47787(8) 0.18414(8) 0.0213(3) Uani 1 1 d .
F1 F 0.39038(10) 0.37265(9) 0.39039(9) 0.0619(5) Uani 1 1 d .
B1 B 0.43375(11) 0.27845(13) 0.00100(12) 0.0291(5) Uani 1 1 d .
P2 P 0.25819(2) 0.63846(2) 0.19226(2) 0.01680(11) Uani 1 1 d .
F2 F 0.43546(8) 0.35809(8) 0.30303(10) 0.0574(4) Uani 1 1 d .
N1 N 0.38826(8) 0.47145(9) 0.21113(9) 0.0268(4) Uani 1 1 d .
P1 P 0.17768(2) 0.49588(2) 0.26221(2) 0.01769(11) Uani 1 1 d .
F3 F 0.33994(8) 0.38060(8) 0.29863(9) 0.0503(4) Uani 1 1 d .
N3 N 0.22929(8) 0.48203(8) 0.10836(7) 0.0208(3) Uani 1 1 d .
F4 F 0.47085(7) 0.33105(8) 0.02220(8) 0.0463(4) Uani 1 1 d .
F5 F 0.37791(7) 0.28118(8) 0.02811(7) 0.0437(3) Uani 1 1 d .
F6 F 0.42361(6) 0.28461(7) -0.06620(6) 0.0358(3) Uani 1 1 d .
F7 F 0.46249(7) 0.21829(8) 0.01342(7) 0.0430(3) Uani 1 1 d .
C11 C 0.22087(10) 0.73878(10) 0.27718(10) 0.0276(4) Uani 1 1 d .
H11A H 0.1994 0.7584 0.2422 0.033 Uiso 1 1 calc R
C12 C 0.11355(8) 0.61374(9) 0.23973(9) 0.0193(3) Uani 1 1 d .
C13 C 0.35155(9) 0.63620(10) 0.10968(9) 0.0235(4) Uani 1 1 d .
H13A H 0.3300 0.6009 0.0907 0.028 Uiso 1 1 calc R
C14 C 0.19532(9) 0.45360(10) 0.33897(9) 0.0220(4) Uani 1 1 d .
C15 C 0.36182(9) 0.72187(10) 0.19062(10) 0.0249(4) Uani 1 1 d .
H15A H 0.3468 0.7446 0.2251 0.030 Uiso 1 1 calc R
C16 C 0.13099(8) 0.56555(9) 0.28571(9) 0.0198(3) Uani 1 1 d .
C17 C 0.06467(10) 0.45821(11) 0.20053(10) 0.0281(4) Uani 1 1 d .
H17A H 0.0490 0.4977 0.2155 0.034 Uiso 1 1 calc R
C18 C 0.27315(9) 0.44116(10) 0.08915(9) 0.0230(4) Uani 1 1 d .
C19 C 0.33047(9) 0.44395(10) 0.12898(10) 0.0248(4) Uani 1 1 d .
C20 C 0.21193(9) 0.72780(9) 0.09517(9) 0.0213(4) Uani 1 1 d .
H20A H 0.2509 0.7454 0.0954 0.026 Uiso 1 1 calc R
C21 C 0.19952(8) 0.67684(9) 0.13831(8) 0.0188(3) Uani 1 1 d .
C22 C 0.25377(8) 0.68119(9) 0.26885(9) 0.0201(4) Uani 1 1 d .
C23 C 0.32878(8) 0.66957(9) 0.16219(9) 0.0197(4) Uani 1 1 d .
C25 C 0.11597(9) 0.57634(11) 0.34930(9) 0.0251(4) Uani 1 1 d .
H25A H 0.1259 0.5446 0.3806 0.030 Uiso 1 1 calc R
C26 C 0.16649(10) 0.75229(10) 0.05213(9) 0.0243(4) Uani 1 1 d .
H26A H 0.1754 0.7859 0.0236 0.029 Uiso 1 1 calc R
C27 C 0.17505(9) 0.48038(10) 0.07528(9) 0.0236(4) Uani 1 1 d .
H27A H 0.1447 0.5088 0.0876 0.028 Uiso 1 1 calc R
C28 C 0.14011(9) 0.65239(9) 0.13660(8) 0.0195(3) Uani 1 1 d .
C29 C 0.40627(10) 0.65583(11) 0.08600(10) 0.0282(4) Uani 1 1 d .
H29A H 0.4209 0.6342 0.0506 0.034 Uiso 1 1 calc R
C30 C 0.08624(10) 0.63420(11) 0.36622(10) 0.0292(4) Uani 1 1 d .
H30A H 0.0772 0.6412 0.4088 0.035 Uiso 1 1 calc R
C31 C 0.41731(10) 0.74020(11) 0.16752(11) 0.0306(4) Uani 1 1 d .
H31A H 0.4397 0.7744 0.1874 0.037 Uiso 1 1 calc R
C32 C 0.16230(10) 0.43830(11) 0.02354(10) 0.0300(4) Uani 1 1 d .
H32A H 0.1240 0.4382 0.0020 0.036 Uiso 1 1 calc R
C33 C 0.15902(10) 0.40297(11) 0.36105(10) 0.0292(4) Uani 1 1 d .
H33A H 0.1254 0.3884 0.3356 0.035 Uiso 1 1 calc R
C34 C 0.11033(12) 0.33878(11) 0.15741(11) 0.0338(5) Uani 1 1 d .
H34A H 0.1253 0.2984 0.1437 0.041 Uiso 1 1 calc R
C35 C 0.24600(11) 0.47430(11) 0.37738(10) 0.0302(4) Uani 1 1 d .
H35A H 0.2711 0.5073 0.3626 0.036 Uiso 1 1 calc R
C36 C 0.07021(10) 0.68116(11) 0.31976(10) 0.0289(4) Uani 1 1 d .
H36A H 0.0505 0.7198 0.3312 0.035 Uiso 1 1 calc R
C37 C 0.40644(9) 0.50272(10) 0.27133(10) 0.0258(4) Uani 1 1 d .
C38 C 0.12433(9) 0.44057(10) 0.21824(9) 0.0224(4) Uani 1 1 d .
C39 C 0.22264(12) 0.39601(11) 0.45944(10) 0.0337(5) Uani 1 1 d .
H39A H 0.2314 0.3772 0.4999 0.040 Uiso 1 1 calc R
C40 C 0.14718(10) 0.38032(10) 0.19636(10) 0.0274(4) Uani 1 1 d .
H40A H 0.1871 0.3681 0.2079 0.033 Uiso 1 1 calc R
C41 C 0.26404(11) 0.39803(11) 0.03726(10) 0.0300(4) Uani 1 1 d .
H41A H 0.2953 0.3708 0.0249 0.036 Uiso 1 1 calc R
C42 C 0.25410(12) 0.74008(13) 0.38986(11) 0.0389(5) Uani 1 1 d .
H42A H 0.2540 0.7599 0.4302 0.047 Uiso 1 1 calc R
C43 C 0.17297(12) 0.37411(12) 0.42104(11) 0.0370(5) Uani 1 1 d .
H43A H 0.1489 0.3400 0.4354 0.044 Uiso 1 1 calc R
C44 C 0.09452(9) 0.67653(10) 0.09386(9) 0.0234(4) Uani 1 1 d .
H44A H 0.0554 0.6592 0.0935 0.028 Uiso 1 1 calc R
C45 C 0.42220(10) 0.56894(11) 0.27046(11) 0.0297(4) Uani 1 1 d .
H45A H 0.4215 0.5919 0.2316 0.036 Uiso 1 1 calc R
C46 C 0.43931(9) 0.70784(11) 0.11517(11) 0.0297(4) Uani 1 1 d .
H46A H 0.4761 0.7208 0.0995 0.036 Uiso 1 1 calc R
C47 C 0.28720(9) 0.65335(10) 0.32173(9) 0.0247(4) Uani 1 1 d .
H47A H 0.3089 0.6144 0.3165 0.030 Uiso 1 1 calc R
C48 C 0.10804(9) 0.72696(10) 0.05149(9) 0.0249(4) Uani 1 1 d .
H48A H 0.0778 0.7437 0.0227 0.030 Uiso 1 1 calc R
C49 C 0.43918(10) 0.60125(12) 0.32802(13) 0.0359(5) Uani 1 1 d .
H49A H 0.4491 0.6460 0.3278 0.043 Uiso 1 1 calc R
C50 C 0.05121(12) 0.35745(12) 0.13892(12) 0.0379(5) Uani 1 1 d .
H50A H 0.0269 0.3301 0.1121 0.046 Uiso 1 1 calc R
C51 C 0.02825(11) 0.41704(13) 0.16044(12) 0.0365(5) Uani 1 1 d .
H51A H -0.0114 0.4294 0.1481 0.044 Uiso 1 1 calc R
C52 C 0.39313(12) 0.39471(13) 0.33010(14) 0.0417(6) Uani 1 1 d .
C53 C 0.28817(11) 0.68346(12) 0.38175(10) 0.0330(5) Uani 1 1 d .
H53A H 0.3116 0.6657 0.4164 0.040 Uiso 1 1 calc R
C54 C 0.25921(12) 0.44584(12) 0.43761(11) 0.0357(5) Uani 1 1 d .
H54A H 0.2927 0.4603 0.4633 0.043 Uiso 1 1 calc R
C55 C 0.08342(9) 0.67087(10) 0.25563(10) 0.0248(4) Uani 1 1 d .
H55A H 0.0721 0.7020 0.2241 0.030 Uiso 1 1 calc R
C56 C 0.42643(11) 0.50019(13) 0.38607(12) 0.0381(5) Uani 1 1 d .
H56A H 0.4285 0.4771 0.4249 0.046 Uiso 1 1 calc R
C57 C 0.20749(11) 0.39643(12) 0.00434(10) 0.0332(5) Uani 1 1 d .
H57A H 0.1999 0.3676 -0.0302 0.040 Uiso 1 1 calc R
C58 C 0.22025(12) 0.76716(12) 0.33832(12) 0.0380(5) Uani 1 1 d .
H58A H 0.1968 0.8047 0.3444 0.046 Uiso 1 1 calc R
C59 C 0.40838(10) 0.46741(11) 0.32893(11) 0.0312(5) Uani 1 1 d .
C60 C 0.42295(11) 0.43434(14) 0.17327(13) 0.0400(6) Uani 1 1 d .
H60A H 0.4637 0.4237 0.1819 0.048 Uiso 1 1 calc R
C61 C 0.44128(11) 0.56667(13) 0.38547(12) 0.0375(5) Uani 1 1 d .
H61A H 0.4527 0.5882 0.4239 0.045 Uiso 1 1 calc R
C62 C 0.38735(11) 0.41546(13) 0.12043(12) 0.0379(5) Uani 1 1 d .
H62A H 0.3984 0.3894 0.0862 0.046 Uiso 1 1 calc R
C63 C 0.01405(16) 0.53215(16) 0.01113(16) 0.0543(7) Uiso 1 1 d .
O2 O 0.0639(3) 0.5441(3) -0.0218(3) 0.177(2) Uiso 1 1 d .
C64 C -0.0314(15) 0.5854(16) 0.0016(16) 0.536(19) Uiso 1 1 d .

loop_
_atom_site_aniso_label
_atom_site_aniso_U_11
_atom_site_aniso_U_22
_atom_site_aniso_U_33
_atom_site_aniso_U_23
_atom_site_aniso_U_13
_atom_site_aniso_U_12
Cu1 0.01882(15) 0.01799(16) 0.01608(15) -0.00062(9) 0.00252(10) -0.00056(9)
O1 0.0212(6) 0.0212(6) 0.0158(6) 0.0013(5) 0.0024(5) -0.0010(5)
N2 0.0186(8) 0.0219(8) 0.0232(8) -0.0009(6) 0.0009(6) -0.0006(6)
F1 0.0728(12) 0.0503(9) 0.0618(11) 0.0244(8) -0.0021(9) -0.0175(9)
B1 0.0260(11) 0.0334(12) 0.0284(11) -0.0002(9) 0.0065(9) 0.0038(9)
P2 0.0173(2) 0.0178(2) 0.0154(2) 0.00062(15) 0.00097(16) -0.00066(15)
F2 0.0535(10) 0.0301(7) 0.0885(13) -0.0016(8) 0.0043(9) -0.0017(7)
N1 0.0186(8) 0.0298(9) 0.0317(9) -0.0068(7) -0.0006(7) 0.0015(6)
P1 0.0203(2) 0.0184(2) 0.0145(2) -0.00009(16) 0.00281(16) -0.00105(16)
F3 0.0455(9) 0.0388(8) 0.0656(10) -0.0002(7) -0.0032(7) -0.0183(7)
N3 0.0238(8) 0.0229(7) 0.0157(7) 0.0006(6) 0.0026(6) -0.0021(6)
F4 0.0419(8) 0.0523(9) 0.0444(8) -0.0161(7) -0.0005(6) -0.0023(7)
F5 0.0340(7) 0.0604(9) 0.0385(7) -0.0018(7) 0.0160(6) 0.0063(6)
F6 0.0374(7) 0.0428(7) 0.0271(6) 0.0028(5) 0.0023(5) 0.0007(6)
F7 0.0401(8) 0.0434(8) 0.0465(8) 0.0155(6) 0.0087(6) 0.0108(6)
C11 0.0301(10) 0.0267(10) 0.0257(10) -0.0036(8) 0.0009(8) -0.0001(8)
C12 0.0159(8) 0.0255(9) 0.0165(8) -0.0010(7) 0.0016(6) -0.0023(7)
C13 0.0247(9) 0.0263(9) 0.0195(9) 0.0038(7) 0.0021(7) 0.0018(7)
C14 0.0269(9) 0.0226(9) 0.0168(8) 0.0009(7) 0.0045(7) 0.0036(7)
C15 0.0234(9) 0.0237(9) 0.0279(9) 0.0018(7) 0.0033(7) -0.0019(7)
C16 0.0187(8) 0.0228(8) 0.0181(8) -0.0026(7) 0.0017(6) -0.0001(7)
C17 0.0257(10) 0.0319(10) 0.0273(10) -0.0063(8) 0.0059(8) -0.0061(8)
C18 0.0268(9) 0.0240(9) 0.0186(8) 0.0013(7) 0.0042(7) 0.0002(7)
C19 0.0250(10) 0.0253(9) 0.0244(9) -0.0026(7) 0.0053(7) 0.0008(7)
C20 0.0234(9) 0.0209(8) 0.0197(8) 0.0002(7) 0.0019(7) 0.0004(7)
C21 0.0218(9) 0.0190(8) 0.0157(8) -0.0012(7) 0.0005(6) 0.0026(7)
C22 0.0202(8) 0.0233(9) 0.0169(8) -0.0011(7) 0.0020(7) -0.0051(7)
C23 0.0182(8) 0.0212(8) 0.0196(8) 0.0049(7) 0.0012(7) 0.0014(7)
C25 0.0275(10) 0.0311(10) 0.0169(9) -0.0008(7) 0.0028(7) 0.0026(8)
C26 0.0322(10) 0.0215(9) 0.0192(8) 0.0033(7) 0.0020(7) 0.0031(8)
C27 0.0253(9) 0.0286(10) 0.0170(8) 0.0013(7) 0.0015(7) 0.0007(8)
C28 0.0231(9) 0.0206(8) 0.0149(8) -0.0012(7) 0.0026(7) 0.0013(7)
C29 0.0259(10) 0.0357(11) 0.0238(9) 0.0085(8) 0.0068(8) 0.0063(8)
C30 0.0307(10) 0.0384(11) 0.0189(9) -0.0058(8) 0.0039(8) 0.0066(9)
C31 0.0248(10) 0.0272(10) 0.0396(11) 0.0073(9) 0.0002(9) -0.0045(8)
C32 0.0334(11) 0.0368(11) 0.0193(9) -0.0017(8) -0.0036(8) -0.0013(9)
C33 0.0316(11) 0.0307(10) 0.0256(10) 0.0064(8) 0.0040(8) -0.0030(8)
C34 0.0467(13) 0.0257(10) 0.0298(10) -0.0057(8) 0.0092(9) -0.0104(9)
C35 0.0378(12) 0.0287(10) 0.0236(10) 0.0043(8) -0.0022(9) -0.0037(8)
C36 0.0257(10) 0.0325(10) 0.0288(10) -0.0060(8) 0.0042(8) 0.0078(8)
C37 0.0168(9) 0.0290(10) 0.0311(10) -0.0054(8) -0.0018(7) 0.0003(7)
C38 0.0274(10) 0.0236(9) 0.0166(8) -0.0011(7) 0.0057(7) -0.0069(7)
C39 0.0508(14) 0.0307(11) 0.0197(9) 0.0056(8) 0.0026(9) 0.0092(10)
C40 0.0357(11) 0.0220(9) 0.0247(9) -0.0005(8) 0.0049(8) -0.0032(8)
C41 0.0361(11) 0.0340(11) 0.0198(9) -0.0050(8) 0.0021(8) 0.0057(9)
C42 0.0507(14) 0.0439(13) 0.0225(10) -0.0125(9) 0.0067(9) -0.0120(11)
C43 0.0461(13) 0.0369(12) 0.0289(11) 0.0118(9) 0.0087(10) -0.0030(10)
C44 0.0228(9) 0.0264(9) 0.0209(9) -0.0014(7) -0.0007(7) 0.0016(7)
C45 0.0234(9) 0.0293(10) 0.0356(11) 0.0004(9) -0.0047(8) 0.0002(8)
C46 0.0212(9) 0.0333(10) 0.0352(11) 0.0141(9) 0.0068(8) 0.0015(8)
C47 0.0238(9) 0.0286(10) 0.0218(9) 0.0028(8) 0.0012(7) -0.0038(8)
C48 0.0282(10) 0.0269(9) 0.0191(8) 0.0006(7) -0.0032(7) 0.0062(8)
C49 0.0279(11) 0.0299(11) 0.0486(13) -0.0081(10) -0.0081(9) -0.0028(9)
C50 0.0419(13) 0.0392(12) 0.0331(11) -0.0106(9) 0.0062(10) -0.0217(10)
C51 0.0282(11) 0.0456(13) 0.0359(12) -0.0083(10) 0.0026(9) -0.0117(10)
C52 0.0401(13) 0.0343(12) 0.0507(14) 0.0051(11) 0.0021(11) -0.0088(10)
C53 0.0360(11) 0.0439(12) 0.0189(9) 0.0030(9) -0.0010(8) -0.0120(10)
C54 0.0466(13) 0.0354(12) 0.0238(10) 0.0012(9) -0.0073(9) 0.0016(10)
C55 0.0219(9) 0.0280(10) 0.0244(9) 0.0019(8) 0.0012(7) 0.0037(7)
C56 0.0344(12) 0.0497(14) 0.0297(11) 0.0030(10) -0.0014(9) -0.0055(10)
C57 0.0421(12) 0.0367(11) 0.0200(9) -0.0074(8) -0.0032(8) 0.0033(10)
C58 0.0449(13) 0.0349(12) 0.0348(12) -0.0138(10) 0.0074(10) 0.0010(10)
C59 0.0263(10) 0.0321(11) 0.0351(11) -0.0005(9) 0.0008(8) -0.0058(8)
C60 0.0233(10) 0.0503(14) 0.0463(13) -0.0179(11) 0.0019(9) 0.0084(10)
C61 0.0308(11) 0.0438(13) 0.0365(12) -0.0112(10) -0.0071(9) -0.0037(10)
C62 0.0303(11) 0.0466(13) 0.0371(12) -0.0154(10) 0.0044(9) 0.0079(10)

loop_
_atom_type_symbol
_atom_type_description
_atom_type_scat_dispersion_real
_atom_type_scat_dispersion_imag
_atom_type_scat_source
C C 0.0181 0.0091 'International Tables Vol C Tables 4.2.6.8 and 6.1.1.4'
H H 0.0000 0.0000 'International Tables Vol C Tables 4.2.6.8 and 6.1.1.4'
B B 0.0090 0.0039 'International Tables Vol C Tables 4.2.6.8 and 6.1.1.4'
N N 0.0311 0.0180 'International Tables Vol C Tables 4.2.6.8 and 6.1.1.4'
O O 0.0492 0.0322 'International Tables Vol C Tables 4.2.6.8 and 6.1.1.4'
F F 0.0727 0.0534 'International Tables Vol C Tables 4.2.6.8 and 6.1.1.4'
P P 0.2955 0.4335 'International Tables Vol C Tables 4.2.6.8 and 6.1.1.4'
Cu Cu -1.9646 0.5888 'International Tables Vol C Tables 4.2.6.8 and 6.1.1.4'

loop_
_geom_angle_atom_site_label_1
_geom_angle_atom_site_label_2
_geom_angle_atom_site_label_3
_geom_angle
_geom_angle_site_symmetry_1
_geom_angle_site_symmetry_3
N2 Cu1 N3 79.08(7) . .
N2 Cu1 P2 114.33(5) . .
N3 Cu1 P2 114.08(5) . .
N2 Cu1 P1 126.11(5) . .
N3 Cu1 P1 105.77(5) . .
P2 Cu1 P1 111.880(19) . .
C12 O1 C28 117.57(14) . .
C19 N2 N1 105.07(16) . .
C19 N2 Cu1 114.09(13) . .
N1 N2 Cu1 140.57(13) . .
F7 B1 F5 111.5(2) . .
F7 B1 F4 110.87(19) . .
F5 B1 F4 111.06(19) . .
F7 B1 F6 107.70(19) . .
F5 B1 F6 108.14(19) . .
F4 B1 F6 107.40(19) . .
C22 P2 C23 103.39(9) . .
C22 P2 C21 105.08(8) . .
C23 P2 C21 103.27(8) . .
C22 P2 Cu1 114.86(6) . .
C23 P2 Cu1 115.28(6) . .
C21 P2 Cu1 113.61(6) . .
N2 N1 C60 111.01(18) . .
N2 N1 C37 121.27(16) . .
C60 N1 C37 127.71(18) . .
C38 P1 C16 104.40(9) . .
C38 P1 C14 104.21(9) . .
C16 P1 C14 102.58(8) . .
C38 P1 Cu1 109.81(6) . .
C16 P1 Cu1 112.00(6) . .
C14 P1 Cu1 122.21(7) . .
C27 N3 C18 117.71(17) . .
C27 N3 Cu1 127.29(14) . .
C18 N3 Cu1 113.97(13) . .
C22 C11 C58 119.6(2) . .
C22 C11 H11A 120.2 . .
C58 C11 H11A 120.2 . .
C55 C12 O1 122.32(17) . .
C55 C12 C16 122.13(17) . .
O1 C12 C16 115.52(16) . .
C29 C13 C23 120.07(19) . .
C29 C13 H13A 120.0 . .
C23 C13 H13A 120.0 . .
C33 C14 C35 119.15(18) . .
C33 C14 P1 122.34(16) . .
C35 C14 P1 118.48(15) . .
C23 C15 C31 120.1(2) . .
C23 C15 H15A 119.9 . .
C31 C15 H15A 119.9 . .
C12 C16 C25 117.71(17) . .
C12 C16 P1 119.13(14) . .
C25 C16 P1 122.93(15) . .
C38 C17 C51 120.3(2) . .
C38 C17 H17A 119.9 . .
C51 C17 H17A 119.9 . .
N3 C18 C41 122.77(19) . .
N3 C18 C19 114.63(17) . .
C41 C18 C19 122.55(19) . .
N2 C19 C62 111.31(19) . .
N2 C19 C18 117.51(18) . .
C62 C19 C18 131.17(19) . .
C26 C20 C21 120.64(18) . .
C26 C20 H20A 119.7 . .
C21 C20 H20A 119.7 . .
C28 C21 C20 117.62(17) . .
C28 C21 P2 119.40(14) . .
C20 C21 P2 122.88(15) . .
C11 C22 C47 119.43(18) . .
C11 C22 P2 124.38(15) . .
C47 C22 P2 116.19(15) . .
C15 C23 C13 119.38(18) . .
C15 C23 P2 123.34(15) . .
C13 C23 P2 117.20(15) . .
C30 C25 C16 120.77(19) . .
C30 C25 H25A 119.6 . .
C16 C25 H25A 119.6 . .
C48 C26 C20 120.41(18) . .
C48 C26 H26A 119.8 . .
C20 C26 H26A 119.8 . .
N3 C27 C32 122.90(19) . .
N3 C27 H27A 118.6 . .
C32 C27 H27A 118.6 . .
C44 C28 C21 122.13(17) . .
C44 C28 O1 118.70(17) . .
C21 C28 O1 119.06(16) . .
C13 C29 C46 120.1(2) . .
C13 C29 H29A 119.9 . .
C46 C29 H29A 119.9 . .
C36 C30 C25 120.06(18) . .
C36 C30 H30A 120.0 . .
C25 C30 H30A 120.0 . .
C46 C31 C15 120.4(2) . .
C46 C31 H31A 119.8 . .
C15 C31 H31A 119.8 . .
C27 C32 C57 119.0(2) . .
C27 C32 H32A 120.5 . .
C57 C32 H32A 120.5 . .
C43 C33 C14 120.2(2) . .
C43 C33 H33A 119.9 . .
C14 C33 H33A 119.9 . .
C50 C34 C40 120.1(2) . .
C50 C34 H34A 120.0 . .
C40 C34 H34A 120.0 . .
C54 C35 C14 120.3(2) . .
C54 C35 H35A 119.8 . .
C14 C35 H35A 119.8 . .
C30 C36 C55 120.29(19) . .
C30 C36 H36A 119.9 . .
C55 C36 H36A 119.9 . .
C45 C37 C59 120.9(2) . .
C45 C37 N1 118.1(2) . .
C59 C37 N1 121.08(19) . .
C17 C38 C40 119.34(18) . .
C17 C38 P1 123.01(16) . .
C40 C38 P1 117.34(16) . .
C54 C39 C43 119.9(2) . .
C54 C39 H39A 120.0 . .
C43 C39 H39A 120.0 . .
C34 C40 C38 120.2(2) . .
C34 C40 H40A 119.9 . .
C38 C40 H40A 119.9 . .
C57 C41 C18 118.6(2) . .
C57 C41 H41A 120.7 . .
C18 C41 H41A 120.7 . .
C58 C42 C53 120.2(2) . .
C58 C42 H42A 119.9 . .
C53 C42 H42A 119.9 . .
C39 C43 C33 120.2(2) . .
C39 C43 H43A 119.9 . .
C33 C43 H43A 119.9 . .
C28 C44 C48 119.12(19) . .
C28 C44 H44A 120.4 . .
C48 C44 H44A 120.4 . .
C37 C45 C49 119.7(2) . .
C37 C45 H45A 120.1 . .
C49 C45 H45A 120.1 . .
C31 C46 C29 119.84(19) . .
C31 C46 H46A 120.1 . .
C29 C46 H46A 120.1 . .
C53 C47 C22 120.4(2) . .
C53 C47 H47A 119.8 . .
C22 C47 H47A 119.8 . .
C26 C48 C44 120.08(18) . .
C26 C48 H48A 120.0 . .
C44 C48 H48A 120.0 . .
C61 C49 C45 119.9(2) . .
C61 C49 H49A 120.1 . .
C45 C49 H49A 120.1 . .
C34 C50 C51 120.1(2) . .
C34 C50 H50A 120.0 . .
C51 C50 H50A 120.0 . .
C50 C51 C17 120.0(2) . .
C50 C51 H51A 120.0 . .
C17 C51 H51A 120.0 . .
F1 C52 F3 107.3(2) . .
F1 C52 F2 106.5(2) . .
F3 C52 F2 106.8(2) . .
F1 C52 C59 111.3(2) . .
F3 C52 C59 112.9(2) . .
F2 C52 C59 111.6(2) . .
C42 C53 C47 119.7(2) . .
C42 C53 H53A 120.2 . .
C47 C53 H53A 120.2 . .
C39 C54 C35 120.2(2) . .
C39 C54 H54A 119.9 . .
C35 C54 H54A 119.9 . .
C12 C55 C36 119.01(18) . .
C12 C55 H55A 120.5 . .
C36 C55 H55A 120.5 . .
C61 C56 C59 120.5(2) . .
C61 C56 H56A 119.7 . .
C59 C56 H56A 119.7 . .
C41 C57 C32 119.0(2) . .
C41 C57 H57A 120.5 . .
C32 C57 H57A 120.5 . .
C42 C58 C11 120.6(2) . .
C42 C58 H58A 119.7 . .
C11 C58 H58A 119.7 . .
C37 C59 C56 118.7(2) . .
C37 C59 C52 121.2(2) . .
C56 C59 C52 120.0(2) . .
N1 C60 C62 107.7(2) . .
N1 C60 H60A 126.1 . .
C62 C60 H60A 126.1 . .
C49 C61 C56 120.3(2) . .
C49 C61 H61A 119.9 . .
C56 C61 H61A 119.9 . .
C60 C62 C19 104.9(2) . .
C60 C62 H62A 127.6 . .
C19 C62 H62A 127.6 . .
O2 C63 C63 109.3(4) . 5_565
O2 C63 C64 111.7(13) . .
C63 C63 C64 109.0(13) 5_565 .

loop_
_geom_bond_atom_site_label_1
_geom_bond_atom_site_label_2
_geom_bond_distance
_geom_bond_site_symmetry_2
Cu1 N2 2.0700(17) .
Cu1 N3 2.0986(16) .
Cu1 P2 2.2410(5) .
Cu1 P1 2.2547(5) .
O1 C12 1.393(2) .
O1 C28 1.399(2) .
N2 C19 1.334(3) .
N2 N1 1.357(2) .
F1 C52 1.335(3) .
B1 F7 1.386(3) .
B1 F5 1.387(3) .
B1 F4 1.394(3) .
B1 F6 1.405(3) .
P2 C22 1.8180(18) .
P2 C23 1.8252(19) .
P2 C21 1.8281(18) .
F2 C52 1.342(3) .
N1 C60 1.357(3) .
N1 C37 1.435(3) .
P1 C38 1.8234(19) .
P1 C16 1.8270(19) .
P1 C14 1.8283(19) .
F3 C52 1.336(3) .
N3 C27 1.341(3) .
N3 C18 1.351(3) .
C11 C22 1.386(3) .
C11 C58 1.394(3) .
C11 H11A 0.9300 .
C12 C55 1.381(3) .
C12 C16 1.400(3) .
C13 C29 1.389(3) .
C13 C23 1.402(3) .
C13 H13A 0.9300 .
C14 C33 1.393(3) .
C14 C35 1.394(3) .
C15 C23 1.392(3) .
C15 C31 1.392(3) .
C15 H15A 0.9300 .
C16 C25 1.400(3) .
C17 C38 1.389(3) .
C17 C51 1.394(3) .
C17 H17A 0.9300 .
C18 C41 1.390(3) .
C18 C19 1.466(3) .
C19 C62 1.401(3) .
C20 C26 1.390(3) .
C20 C21 1.403(3) .
C20 H20A 0.9300 .
C21 C28 1.398(3) .
C22 C47 1.401(3) .
C25 C30 1.395(3) .
C25 H25A 0.9300 .
C26 C48 1.385(3) .
C26 H26A 0.9300 .
C27 C32 1.385(3) .
C27 H27A 0.9300 .
C28 C44 1.386(3) .
C29 C46 1.394(3) .
C29 H29A 0.9300 .
C30 C36 1.382(3) .
C30 H30A 0.9300 .
C31 C46 1.383(3) .
C31 H31A 0.9300 .
C32 C57 1.385(3) .
C32 H32A 0.9300 .
C33 C43 1.392(3) .
C33 H33A 0.9300 .
C34 C50 1.387(4) .
C34 C40 1.390(3) .
C34 H34A 0.9300 .
C35 C54 1.391(3) .
C35 H35A 0.9300 .
C36 C55 1.398(3) .
C36 H36A 0.9300 .
C37 C45 1.381(3) .
C37 C59 1.391(3) .
C38 C40 1.403(3) .
C39 C54 1.383(4) .
C39 C43 1.385(4) .
C39 H39A 0.9300 .
C40 H40A 0.9300 .
C41 C57 1.383(3) .
C41 H41A 0.9300 .
C42 C58 1.378(4) .
C42 C53 1.384(4) .
C42 H42A 0.9300 .
C43 H43A 0.9300 .
C44 C48 1.390(3) .
C44 H44A 0.9300 .
C45 C49 1.392(3) .
C45 H45A 0.9300 .
C46 H46A 0.9300 .
C47 C53 1.386(3) .
C47 H47A 0.9300 .
C48 H48A 0.9300 .
C49 C61 1.381(4) .
C49 H49A 0.9300 .
C50 C51 1.390(4) .
C50 H50A 0.9300 .
C51 H51A 0.9300 .
C52 C59 1.506(3) .
C53 H53A 0.9300 .
C54 H54A 0.9300 .
C55 H55A 0.9300 .
C56 C61 1.381(4) .
C56 C59 1.394(3) .
C56 H56A 0.9300 .
C57 H57A 0.9300 .
C58 H58A 0.9300 .
C60 C62 1.362(4) .
C60 H60A 0.9300 .
C61 H61A 0.9300 .
C62 H62A 0.9300 .
C63 O2 1.353(7) .
C63 C63 1.498(6) 5_565
C63 C64 1.47(3) .
